data_7057494
loop_
_publ_author_name
'Fang, Ming'
'Shao, Li-Jun'
'Shi, Tian-Xing'
'Chen, Ying-Ying'
'Yu, Hong'
'Li, Peng-Fei'
'Wang, Wen-Min'
'Zhao, Bin'

_publ_section_title
;
 Four tetra-nuclear lanthanide complexes based on 8-hydroxyquinolin
 derivatives: magnetic refrigeration and single-molecule magnet behaviour
;
_journal_issue 14
_journal_name_full 'New Journal of Chemistry'
_journal_page_first 11847
_journal_paper_doi 10.1039/C8NJ02161A
_journal_volume 42
_journal_year 2018
_chemical_formula_sum 'C134 H138 Gd4 N18 O16'
_chemical_formula_weight 2885.62
_space_group_IT_number 14
_space_group_name_Hall '-P 2yn'
_space_group_name_H-M_alt 'P 1 21/n 1'
_symmetry_cell_setting monoclinic
_symmetry_space_group_name_Hall '-P 2yn'
_symmetry_space_group_name_H-M 'P 1 21/n 1'
_atom_sites_solution_hydrogens geom
_atom_sites_solution_primary direct
_atom_sites_solution_secondary difmap
_audit_creation_method SHELXL-97
_audit_update_record
;
2018-03-17 deposited with the CCDC.
2018-06-05 downloaded from the CCDC.
;
_cell_angle_alpha 90.00
_cell_angle_beta 114.6210(10)
_cell_angle_gamma 90.00
_cell_formula_units_Z 2
_cell_length_a 19.1634(7)
_cell_length_b 17.2152(6)
_cell_length_c 22.4329(8)
_cell_measurement_reflns_used 7817
_cell_measurement_temperature 293(2)
_cell_measurement_theta_max 27.351
_cell_measurement_theta_min 2.746
_cell_volume 6727.8(4)
_computing_structure_refinement 'SHELXL-97 (Sheldrick, 1997)'
_computing_structure_solution 'SHELXS-97 (Sheldrick, 1990)'
_diffrn_ambient_temperature 293(2)
_diffrn_measured_fraction_theta_full 0.999
_diffrn_measured_fraction_theta_max 0.999
_diffrn_measurement_device_type 'Rigaku Saturn724 CCD'
_diffrn_radiation_monochromator graphite
_diffrn_radiation_source 'fine-focus sealed tube'
_diffrn_radiation_type MoK\a
_diffrn_radiation_wavelength 0.71073
_diffrn_reflns_av_R_equivalents 0.0540
_diffrn_reflns_av_sigmaI/netI 0.0316
_diffrn_reflns_limit_h_max 22
_diffrn_reflns_limit_h_min -22
_diffrn_reflns_limit_k_max 20
_diffrn_reflns_limit_k_min -20
_diffrn_reflns_limit_l_max 26
_diffrn_reflns_limit_l_min -26
_diffrn_reflns_number 76780
_diffrn_reflns_theta_full 25.01
_diffrn_reflns_theta_max 25.01
_diffrn_reflns_theta_min 2.19
_exptl_absorpt_coefficient_mu 2.013
_exptl_absorpt_correction_T_max 0.8090
_exptl_absorpt_correction_T_min 0.5393
_exptl_absorpt_correction_type multi-scan
_exptl_absorpt_process_details 'SADABS; Bruker, 2000'
_exptl_crystal_colour colorless
_exptl_crystal_density_diffrn 1.423
_exptl_crystal_density_method 'not measured'
_exptl_crystal_description block
_exptl_crystal_F_000 2904
_exptl_crystal_size_max 0.35
_exptl_crystal_size_mid 0.24
_exptl_crystal_size_min 0.11
_platon_squeeze_details
;
;
_refine_diff_density_max 1.719
_refine_diff_density_min -0.793
_refine_diff_density_rms 0.112
_refine_ls_extinction_method none
_refine_ls_goodness_of_fit_ref 1.090
_refine_ls_hydrogen_treatment mixed
_refine_ls_matrix_type full
_refine_ls_number_parameters 824
_refine_ls_number_reflns 11854
_refine_ls_number_restraints 132
_refine_ls_restrained_S_all 1.125
_refine_ls_R_factor_all 0.0504
_refine_ls_R_factor_gt 0.0327
_refine_ls_shift/su_max 0.019
_refine_ls_shift/su_mean 0.000
_refine_ls_structure_factor_coef Fsqd
_refine_ls_weighting_details 'calc w=1/[\s^2^(Fo^2^)+(0.0293P)^2^+25.4861P] where P=(Fo^2^+2Fc^2^)/3'
_refine_ls_weighting_scheme calc
_refine_ls_wR_factor_gt 0.0740
_refine_ls_wR_factor_ref 0.0844
_reflns_number_gt 9621
_reflns_number_total 11854
_reflns_threshold_expression >2sigma(I)
_cod_data_source_file c8nj02161a2.cif
_cod_data_source_block 1
_cod_depositor_comments 'Adding full bibliography for 7057494--7057497.cif.'
_cod_original_sg_symbol_H-M P21/n
_cod_database_code 7057494

loop_
_symmetry_equiv_pos_as_xyz
'x, y, z'
'-x+1/2, y+1/2, -z+1/2'
'-x, -y, -z'
'x-1/2, -y-1/2, z-1/2'

loop_
_atom_site_label
_atom_site_type_symbol
_atom_site_fract_x
_atom_site_fract_y
_atom_site_fract_z
_atom_site_U_iso_or_equiv
_atom_site_adp_type
_atom_site_occupancy
_atom_site_symmetry_multiplicity
_atom_site_calc_flag
_atom_site_refinement_flags
_atom_site_disorder_assembly
_atom_site_disorder_group
Gd1 Gd 0.852545(12) 0.547726(13) 0.367479(10) 0.01600(7) Uani 1 1 d . . .
Gd2 Gd 0.945118(12) 0.403619(13) 0.494616(10) 0.01638(7) Uani 1 1 d . . .
O5 O 0.76965(19) 0.6110(2) 0.40524(16) 0.0260(8) Uani 1 1 d . . .
O6 O 1.0124(2) 0.29316(19) 0.48449(16) 0.0285(8) Uani 1 1 d . . .
O3 O 0.81733(17) 0.43984(19) 0.41661(15) 0.0222(7) Uani 1 1 d . . .
O7 O 0.88205(19) 0.2952(2) 0.50878(17) 0.0296(8) Uani 1 1 d . . .
O1 O 0.94076(18) 0.44059(18) 0.38869(14) 0.0203(7) Uani 1 1 d . . .
O4 O 0.79486(19) 0.64788(19) 0.29315(15) 0.0257(8) Uani 1 1 d . . .
N4 N 0.8883(2) 0.4500(2) 0.57333(18) 0.0233(9) Uani 1 1 d . . .
C5 C 0.9311(3) 0.4501(3) 0.2801(2) 0.0212(10) Uani 1 1 d . . .
C23 C 1.0284(3) 0.3452(3) 0.7114(2) 0.0322(12) Uani 1 1 d . . .
H23 H 1.0723 0.3153 0.7216 0.039 Uiso 1 1 calc R . .
N1 N 0.8710(2) 0.5004(2) 0.26717(18) 0.0227(9) Uani 1 1 d . . .
N2 N 1.0393(3) 0.3551(3) 0.1963(2) 0.0470(14) Uani 1 1 d . . .
N7 N 0.7164(2) 0.4908(2) 0.29807(18) 0.0232(9) Uani 1 1 d . . .
N8 N 0.5093(2) 0.3543(3) 0.3248(2) 0.0409(12) Uani 1 1 d . . .
C6 C 0.9683(3) 0.4211(3) 0.3458(2) 0.0180(10) Uani 1 1 d . . .
C17 C 0.7889(3) 0.5005(4) 0.6015(3) 0.0430(15) Uani 1 1 d . . .
H17 H 0.7432 0.5282 0.5883 0.052 Uiso 1 1 calc R . .
N5 N 0.9011(3) 0.4118(4) 0.7916(2) 0.0603(17) Uani 1 1 d . . .
C65 C 0.8240(5) 0.2354(4) 0.5948(3) 0.063(2) Uani 1 1 d . . .
H65A H 0.8685 0.2483 0.6338 0.095 Uiso 1 1 calc R . .
H65B H 0.7873 0.2090 0.6065 0.095 Uiso 1 1 calc R . .
H65C H 0.8015 0.2820 0.5712 0.095 Uiso 1 1 calc R . .
C24 C 0.9950(3) 0.3820(3) 0.6513(2) 0.0234(11) Uani 1 1 d . . .
C3 C 0.9135(3) 0.4551(4) 0.1673(3) 0.0371(14) Uani 1 1 d . . .
H3 H 0.9273 0.4405 0.1337 0.045 Uiso 1 1 calc R . .
C36 C 0.7448(3) 0.4188(3) 0.3970(2) 0.0222(10) Uani 1 1 d . . .
C4 C 0.9556(3) 0.4268(3) 0.2313(2) 0.0284(12) Uani 1 1 d . . .
C38 C 0.6409(3) 0.3528(4) 0.4113(3) 0.0358(13) Uani 1 1 d . . .
H38 H 0.6253 0.3228 0.4380 0.043 Uiso 1 1 calc R . .
C2 C 0.8529(3) 0.5038(4) 0.1542(2) 0.0387(14) Uani 1 1 d . . .
H2 H 0.8243 0.5220 0.1119 0.046 Uiso 1 1 calc R . .
C34 C 0.6121(3) 0.4205(3) 0.3096(2) 0.0286(12) Uani 1 1 d . . .
C35 C 0.6898(3) 0.4441(3) 0.3333(2) 0.0237(11) Uani 1 1 d . . .
C40 C 0.4781(3) 0.3423(4) 0.3631(3) 0.0523(18) Uani 1 1 d . . .
H40 H 0.5067 0.3499 0.4078 0.063 Uiso 1 1 calc R . .
C33 C 0.5627(3) 0.4453(3) 0.2462(3) 0.0371(14) Uani 1 1 d . . .
H33 H 0.5111 0.4315 0.2285 0.044 Uiso 1 1 calc R . .
C48 C 0.7153(4) 0.8251(3) 0.2398(3) 0.0479(16) Uani 1 1 d . . .
H48A H 0.6836 0.8332 0.2630 0.072 Uiso 1 1 calc R . .
H48B H 0.6981 0.8582 0.2019 0.072 Uiso 1 1 calc R . .
H48C H 0.7676 0.8373 0.2681 0.072 Uiso 1 1 calc R . .
C32 C 0.5904(3) 0.4892(4) 0.2109(3) 0.0402(14) Uani 1 1 d . . .
H32 H 0.5584 0.5044 0.1684 0.048 Uiso 1 1 calc R . .
C37 C 0.7180(3) 0.3739(3) 0.4336(2) 0.0315(12) Uani 1 1 d . . .
H37 H 0.7524 0.3570 0.4748 0.038 Uiso 1 1 calc R . .
C19 C 0.9237(3) 0.4202(3) 0.6354(2) 0.0252(11) Uani 1 1 d . . .
C39 C 0.5877(3) 0.3755(3) 0.3505(3) 0.0336(13) Uani 1 1 d . . .
C52 C 0.7104(3) 0.6524(3) 0.3761(3) 0.0310(12) Uani 1 1 d . . .
C18 C 0.8233(3) 0.4884(3) 0.5578(3) 0.0314(12) Uani 1 1 d . . .
H18 H 0.7990 0.5085 0.5156 0.038 Uiso 1 1 calc R . .
C64 C 0.8476(4) 0.1820(4) 0.5512(3) 0.0459(16) Uani 1 1 d . . .
C61 C 1.0177(3) 0.2241(3) 0.5061(3) 0.0362(14) Uani 1 1 d . . .
C50 C 0.7355(3) 0.6895(3) 0.2802(2) 0.0297(12) Uani 1 1 d . . .
C49 C 0.7098(4) 0.7417(3) 0.2187(3) 0.0430(15) Uani 1 1 d . . .
C51 C 0.6924(3) 0.6904(3) 0.3166(3) 0.0363(13) Uani 1 1 d . . .
H51 H 0.6471 0.7190 0.2998 0.044 Uiso 1 1 calc R . .
C7 C 1.0313(3) 0.3731(3) 0.3600(2) 0.0260(11) Uani 1 1 d . . .
H7 H 1.0577 0.3550 0.4026 0.031 Uiso 1 1 calc R . .
C20 C 0.8920(3) 0.4289(3) 0.6822(2) 0.0324(13) Uani 1 1 d . . .
C9 C 1.0190(3) 0.3761(3) 0.2480(2) 0.0317(12) Uani 1 1 d . . .
C31 C 0.6667(3) 0.5115(3) 0.2386(2) 0.0302(12) Uani 1 1 d . . .
H31 H 0.6842 0.5428 0.2139 0.036 Uiso 1 1 calc R . .
C63 C 0.9021(3) 0.2263(3) 0.5286(3) 0.0358(13) Uani 1 1 d . . .
C41 C 0.3977(4) 0.3167(5) 0.3400(3) 0.0560(18) Uani 1 1 d . . .
C16 C 0.8234(3) 0.4712(4) 0.6633(3) 0.0430(15) Uani 1 1 d . . .
H16 H 0.8016 0.4790 0.6929 0.052 Uiso 1 1 calc R . .
C67 C 0.8831(5) 0.1080(5) 0.5897(5) 0.090(3) Uani 1 1 d . . .
H67A H 0.9304 0.1206 0.6262 0.135 Uiso 1 1 calc R . .
H67B H 0.8929 0.0717 0.5616 0.135 Uiso 1 1 calc R . .
H67C H 0.8482 0.0852 0.6054 0.135 Uiso 1 1 calc R . .
C60 C 1.0865(4) 0.1754(4) 0.5080(3) 0.0483(16) Uani 1 1 d U . .
O2 O 1.02731(17) 0.38546(18) 0.60908(14) 0.0205(7) Uani 1 1 d . . .
C8 C 1.0560(3) 0.3512(3) 0.3122(3) 0.0325(12) Uani 1 1 d . . .
H8 H 1.0986 0.3189 0.3238 0.039 Uiso 1 1 calc R . .
C21 C 0.9321(3) 0.3954(4) 0.7458(3) 0.0393(14) Uani 1 1 d . . .
C62 C 0.9670(4) 0.1909(3) 0.5295(3) 0.0446(16) Uani 1 1 d . . .
H62 H 0.9780 0.1410 0.5468 0.054 Uiso 1 1 calc R . .
C66 C 0.7764(4) 0.1603(5) 0.4895(3) 0.063(2) Uani 1 1 d . . .
H66A H 0.7417 0.1311 0.5017 0.095 Uiso 1 1 calc R . .
H66B H 0.7914 0.1295 0.4612 0.095 Uiso 1 1 calc R . .
H66C H 0.7515 0.2068 0.4670 0.095 Uiso 1 1 calc R . .
C22 C 0.9965(4) 0.3524(4) 0.7575(3) 0.0427(15) Uani 1 1 d . . .
H22 H 1.0202 0.3269 0.7975 0.051 Uiso 1 1 calc R . .
C1 C 0.8345(3) 0.5260(3) 0.2063(2) 0.0318(12) Uani 1 1 d . . .
H1 H 0.7943 0.5607 0.1974 0.038 Uiso 1 1 calc R . .
C10 C 1.0713(3) 0.2906(5) 0.1972(3) 0.0520(18) Uani 1 1 d . . .
H10 H 1.0832 0.2571 0.2326 0.062 Uiso 1 1 calc R . .
C53 C 0.6537(4) 0.6599(4) 0.4085(4) 0.0529(18) Uani 1 1 d U . .
C57 C 1.1265(6) 0.2152(6) 0.4695(5) 0.103(3) Uani 1 1 d U . .
H57A H 1.0915 0.2189 0.4241 0.154 Uiso 1 1 calc R . .
H57B H 1.1705 0.1852 0.4734 0.154 Uiso 1 1 calc R . .
H57C H 1.1427 0.2663 0.4869 0.154 Uiso 1 1 calc R . .
C11 C 1.0895(4) 0.2688(5) 0.1416(4) 0.068(2) Uani 1 1 d U . .
C58 C 1.1463(5) 0.1726(6) 0.5782(4) 0.091(3) Uani 1 1 d U . .
H58A H 1.1613 0.2246 0.5939 0.137 Uiso 1 1 calc R . .
H58B H 1.1903 0.1443 0.5801 0.137 Uiso 1 1 calc R . .
H58C H 1.1252 0.1473 0.6051 0.137 Uiso 1 1 calc R . .
C47 C 0.6265(6) 0.7236(6) 0.1734(4) 0.129(5) Uani 1 1 d U . .
H47A H 0.5942 0.7359 0.1953 0.194 Uiso 1 1 calc R . .
H47B H 0.6216 0.6695 0.1623 0.194 Uiso 1 1 calc R . .
H47C H 0.6113 0.7541 0.1342 0.194 Uiso 1 1 calc R . .
C42 C 0.3556(4) 0.2979(6) 0.2753(4) 0.092(3) Uani 1 1 d . . .
H42 H 0.3765 0.3031 0.2448 0.111 Uiso 1 1 calc R . .
N9 N 0.2461(4) 0.2645(7) 0.2972(5) 0.131(4) Uani 1 1 d . . .
C15 C 1.1146(5) 0.1954(6) 0.1368(5) 0.091(3) Uani 1 1 d U . .
H15 H 1.1237 0.1594 0.1701 0.109 Uiso 1 1 calc R . .
C54 C 0.6354(6) 0.7421(5) 0.4157(5) 0.096(3) Uani 1 1 d . . .
H54A H 0.6792 0.7666 0.4492 0.144 Uiso 1 1 calc R . .
H54B H 0.5928 0.7442 0.4277 0.144 Uiso 1 1 calc R . .
H54C H 0.6222 0.7689 0.3749 0.144 Uiso 1 1 calc R . .
C45 C 0.3633(4) 0.3061(7) 0.3822(4) 0.100(4) Uani 1 1 d . . .
H45 H 0.3903 0.3158 0.4268 0.120 Uiso 1 1 calc R . .
C26 C 0.9021(6) 0.4237(6) 0.8969(4) 0.082(3) Uani 1 1 d U . .
C25 C 0.9335(6) 0.4024(6) 0.8490(4) 0.091(3) Uani 1 1 d . A .
H25 H 0.9821 0.3800 0.8651 0.109 Uiso 1 1 calc R . .
C46 C 0.7602(7) 0.7316(5) 0.1826(4) 0.111(4) Uani 1 1 d U . .
H46A H 0.7421 0.7646 0.1446 0.166 Uiso 1 1 calc R . .
H46B H 0.7585 0.6785 0.1692 0.166 Uiso 1 1 calc R . .
H46C H 0.8120 0.7455 0.2110 0.166 Uiso 1 1 calc R . .
C56 C 0.6732(6) 0.6119(7) 0.4639(5) 0.123(4) Uani 1 1 d U . .
H56A H 0.6813 0.5598 0.4530 0.185 Uiso 1 1 calc R . .
H56B H 0.6322 0.6123 0.4780 0.185 Uiso 1 1 calc R . .
H56C H 0.7193 0.6308 0.4987 0.185 Uiso 1 1 calc R . .
C44 C 0.2877(5) 0.2806(8) 0.3576(6) 0.115(4) Uani 1 1 d . . .
H44 H 0.2656 0.2747 0.3872 0.138 Uiso 1 1 calc R . .
C55 C 0.5738(5) 0.6275(7) 0.3561(6) 0.118(4) Uani 1 1 d . . .
H55A H 0.5610 0.6527 0.3147 0.176 Uiso 1 1 calc R . .
H55B H 0.5344 0.6376 0.3710 0.176 Uiso 1 1 calc R . .
H55C H 0.5778 0.5725 0.3510 0.176 Uiso 1 1 calc R . .
C59 C 1.0636(6) 0.0954(5) 0.4825(7) 0.130(4) Uani 1 1 d U . .
H59A H 1.0444 0.0684 0.5100 0.195 Uiso 1 1 calc R . .
H59B H 1.1073 0.0683 0.4824 0.195 Uiso 1 1 calc R . .
H59C H 1.0242 0.0980 0.4386 0.195 Uiso 1 1 calc R . .
N6 N 0.8468(7) 0.4701(8) 0.9892(5) 0.134(4) Uani 1 1 d . . .
C14 C 1.1264(7) 0.1750(8) 0.0804(7) 0.123(4) Uani 1 1 d U . .
H14 H 1.1431 0.1251 0.0772 0.147 Uiso 1 1 calc R . .
C43 C 0.2822(5) 0.2714(9) 0.2566(5) 0.137(5) Uani 1 1 d . . .
H43 H 0.2550 0.2571 0.2130 0.165 Uiso 1 1 calc R . .
N3 N 1.1148(7) 0.2235(8) 0.0338(6) 0.145(4) Uani 1 1 d U . .
C12 C 1.0775(6) 0.3178(8) 0.0910(5) 0.121(4) Uani 1 1 d U . .
H12 H 1.0597 0.3679 0.0918 0.145 Uiso 1 1 calc R . .
C28A C 0.8234(13) 0.5200(16) 0.9279(11) 0.103(8) Uani 0.461(10) 1 d PU A 2
H28A H 0.7939 0.5648 0.9208 0.124 Uiso 0.461(10) 1 calc PR A 2
C30B C 0.9641(10) 0.4488(10) 0.9653(7) 0.076(5) Uani 0.539(10) 1 d PU A 1
H30B H 1.0162 0.4513 0.9752 0.091 Uiso 0.539(10) 1 calc PR A 1
C28B C 0.8106(11) 0.4465(12) 0.9343(9) 0.088(5) Uani 0.539(10) 1 d PU A 1
H28B H 0.7581 0.4414 0.9223 0.106 Uiso 0.539(10) 1 calc PR A 1
C13 C 1.0917(8) 0.2939(10) 0.0373(7) 0.163(6) Uani 1 1 d U . .
H13 H 1.0846 0.3289 0.0037 0.195 Uiso 1 1 calc R . .
C29B C 0.9337(11) 0.4672(11) 1.0102(8) 0.085(5) Uani 0.539(10) 1 d PU A 1
H29B H 0.9666 0.4779 1.0535 0.102 Uiso 0.539(10) 1 calc PR A 1
O8 O 0.93135(16) 0.54480(18) 0.48060(14) 0.0171(7) Uani 1 1 d . . .
C27B C 0.8352(10) 0.4253(11) 0.8849(8) 0.072(5) Uani 0.539(10) 1 d PU A 1
H27B H 0.7992 0.4126 0.8430 0.086 Uiso 0.539(10) 1 calc PR A 1
C30A C 0.8998(12) 0.3788(13) 0.9466(9) 0.084(6) Uani 0.461(10) 1 d PU A 2
H30A H 0.9211 0.3293 0.9535 0.101 Uiso 0.461(10) 1 calc PR A 2
C27A C 0.8517(11) 0.4907(14) 0.8821(9) 0.078(6) Uani 0.461(10) 1 d PU A 2
H27A H 0.8373 0.5155 0.8418 0.094 Uiso 0.461(10) 1 calc PR A 2
C29A C 0.8649(14) 0.4074(14) 0.9881(10) 0.084(6) Uani 0.461(10) 1 d PU A 2
H29A H 0.8566 0.3722 1.0159 0.101 Uiso 0.461(10) 1 calc PR A 2

loop_
_atom_site_aniso_label
_atom_site_aniso_U_11
_atom_site_aniso_U_22
_atom_site_aniso_U_33
_atom_site_aniso_U_23
_atom_site_aniso_U_13
_atom_site_aniso_U_12
Gd1 0.01617(11) 0.01880(12) 0.01086(11) 0.00135(9) 0.00347(9) 0.00175(9)
Gd2 0.01749(12) 0.01723(12) 0.01160(11) 0.00052(9) 0.00326(9) -0.00066(9)
O5 0.0271(18) 0.0280(19) 0.0233(17) 0.0000(15) 0.0109(15) 0.0074(16)
O6 0.037(2) 0.0199(19) 0.0210(17) -0.0016(15) 0.0041(15) 0.0042(16)
O3 0.0157(16) 0.0273(19) 0.0192(16) 0.0028(14) 0.0030(13) -0.0017(14)
O7 0.0279(19) 0.0241(19) 0.0288(19) 0.0036(16) 0.0038(15) -0.0055(16)
O1 0.0241(17) 0.0199(17) 0.0152(15) -0.0010(14) 0.0066(13) 0.0046(14)
O4 0.0281(18) 0.0251(18) 0.0194(17) 0.0063(15) 0.0055(14) 0.0061(16)
N4 0.021(2) 0.028(2) 0.018(2) -0.0046(18) 0.0055(17) -0.0057(18)
C5 0.021(2) 0.024(3) 0.016(2) -0.006(2) 0.0057(19) -0.003(2)
C23 0.034(3) 0.037(3) 0.023(3) 0.006(2) 0.010(2) -0.005(3)
N1 0.027(2) 0.027(2) 0.0124(18) 0.0019(17) 0.0069(17) 0.0030(19)
N2 0.035(3) 0.076(4) 0.032(3) -0.014(3) 0.017(2) 0.011(3)
N7 0.024(2) 0.025(2) 0.017(2) 0.0006(18) 0.0051(17) -0.0014(18)
N8 0.024(2) 0.053(3) 0.043(3) 0.000(3) 0.011(2) -0.007(2)
C6 0.023(2) 0.018(2) 0.013(2) -0.0027(19) 0.0066(19) -0.0029(19)
C17 0.031(3) 0.064(4) 0.037(3) -0.005(3) 0.017(3) 0.006(3)
N5 0.062(4) 0.101(5) 0.027(3) 0.007(3) 0.028(3) -0.004(3)
C65 0.090(6) 0.062(5) 0.046(4) 0.001(4) 0.036(4) -0.035(4)
C24 0.027(3) 0.025(3) 0.014(2) -0.003(2) 0.005(2) -0.013(2)
C3 0.043(3) 0.053(4) 0.019(3) -0.003(3) 0.016(2) 0.003(3)
C36 0.020(2) 0.024(3) 0.020(2) -0.001(2) 0.006(2) -0.004(2)
C4 0.028(3) 0.037(3) 0.021(2) -0.004(2) 0.011(2) -0.001(2)
C38 0.029(3) 0.049(4) 0.030(3) 0.003(3) 0.013(2) -0.012(3)
C2 0.046(3) 0.054(4) 0.016(2) 0.005(3) 0.013(2) 0.008(3)
C34 0.021(3) 0.037(3) 0.024(3) -0.005(2) 0.006(2) -0.003(2)
C35 0.023(2) 0.028(3) 0.017(2) -0.003(2) 0.004(2) -0.001(2)
C40 0.025(3) 0.084(5) 0.046(4) -0.016(4) 0.014(3) -0.014(3)
C33 0.022(3) 0.048(4) 0.032(3) -0.004(3) 0.002(2) -0.008(3)
C48 0.064(4) 0.036(3) 0.049(4) 0.016(3) 0.029(3) 0.011(3)
C32 0.028(3) 0.051(4) 0.026(3) 0.004(3) -0.004(2) -0.007(3)
C37 0.026(3) 0.044(3) 0.022(3) 0.002(2) 0.008(2) -0.007(2)
C19 0.030(3) 0.028(3) 0.017(2) -0.005(2) 0.010(2) -0.010(2)
C39 0.022(3) 0.046(3) 0.030(3) -0.006(3) 0.008(2) -0.008(2)
C52 0.028(3) 0.029(3) 0.036(3) -0.002(2) 0.013(2) 0.006(2)
C18 0.029(3) 0.041(3) 0.025(3) -0.002(2) 0.011(2) 0.001(3)
C64 0.053(4) 0.036(3) 0.037(3) 0.006(3) 0.006(3) -0.019(3)
C61 0.045(3) 0.024(3) 0.023(3) -0.007(2) -0.002(2) 0.004(3)
C50 0.035(3) 0.026(3) 0.019(2) 0.002(2) 0.002(2) 0.001(2)
C49 0.058(4) 0.027(3) 0.028(3) 0.010(3) 0.002(3) 0.012(3)
C51 0.027(3) 0.035(3) 0.040(3) 0.008(3) 0.006(2) 0.014(3)
C7 0.025(3) 0.029(3) 0.021(2) -0.001(2) 0.007(2) 0.006(2)
C20 0.037(3) 0.044(3) 0.020(3) -0.004(2) 0.015(2) -0.009(3)
C9 0.029(3) 0.043(3) 0.024(3) -0.012(2) 0.012(2) 0.003(2)
C31 0.031(3) 0.037(3) 0.021(3) 0.011(2) 0.008(2) 0.000(2)
C63 0.039(3) 0.026(3) 0.027(3) 0.006(2) -0.001(2) -0.009(3)
C41 0.032(3) 0.077(5) 0.060(4) -0.010(4) 0.020(3) -0.014(3)
C16 0.040(3) 0.067(4) 0.032(3) -0.009(3) 0.024(3) -0.002(3)
C67 0.086(6) 0.064(5) 0.110(7) 0.050(5) 0.030(6) -0.014(5)
C60 0.053(4) 0.029(3) 0.055(4) 0.001(3) 0.015(3) 0.013(3)
O2 0.0216(17) 0.0240(18) 0.0142(16) 0.0021(14) 0.0057(13) -0.0034(14)
C8 0.024(3) 0.038(3) 0.034(3) -0.010(3) 0.010(2) 0.007(2)
C21 0.044(3) 0.055(4) 0.024(3) 0.004(3) 0.019(3) -0.008(3)
C62 0.056(4) 0.021(3) 0.045(4) 0.016(3) 0.009(3) 0.004(3)
C66 0.062(4) 0.074(5) 0.045(4) -0.008(4) 0.014(3) -0.041(4)
C22 0.052(4) 0.056(4) 0.018(3) 0.013(3) 0.012(3) -0.006(3)
C1 0.034(3) 0.038(3) 0.021(3) 0.002(2) 0.009(2) 0.006(2)
C10 0.031(3) 0.081(5) 0.041(4) -0.025(4) 0.012(3) 0.004(3)
C53 0.051(4) 0.048(4) 0.077(5) 0.016(4) 0.043(4) 0.022(3)
C57 0.112(7) 0.102(7) 0.115(7) 0.032(6) 0.069(6) 0.069(6)
C11 0.042(4) 0.107(6) 0.058(4) -0.033(4) 0.023(3) 0.011(4)
C58 0.060(5) 0.115(8) 0.080(6) 0.004(6) 0.011(4) 0.027(5)
C47 0.128(8) 0.083(6) 0.074(6) 0.052(5) -0.059(5) -0.043(6)
C42 0.033(4) 0.167(10) 0.061(5) 0.006(6) 0.004(4) -0.029(5)
N9 0.043(4) 0.225(12) 0.116(7) 0.009(8) 0.023(5) -0.049(6)
C15 0.065(5) 0.113(6) 0.107(6) -0.061(5) 0.048(4) -0.009(5)
C54 0.130(8) 0.090(7) 0.107(7) 0.026(6) 0.087(7) 0.063(6)
C45 0.050(5) 0.185(11) 0.080(6) -0.030(7) 0.042(4) -0.045(6)
C26 0.125(7) 0.094(6) 0.045(4) 0.011(4) 0.054(5) 0.008(5)
C25 0.134(8) 0.113(8) 0.043(5) 0.025(5) 0.054(5) 0.044(7)
C46 0.210(10) 0.089(6) 0.069(5) 0.057(5) 0.093(6) 0.100(7)
C56 0.138(7) 0.157(8) 0.139(8) 0.081(7) 0.121(7) 0.094(7)
C44 0.056(6) 0.189(13) 0.118(9) -0.025(9) 0.053(6) -0.044(7)
C55 0.076(7) 0.144(10) 0.158(11) -0.030(9) 0.074(7) -0.009(7)
C59 0.088(7) 0.065(6) 0.207(11) -0.065(7) 0.031(7) 0.008(5)
N6 0.191(12) 0.170(11) 0.088(7) -0.018(7) 0.105(8) -0.028(9)
C14 0.109(7) 0.138(8) 0.146(8) -0.061(7) 0.077(6) 0.008(6)
C43 0.049(5) 0.259(16) 0.081(7) 0.006(9) 0.005(5) -0.066(8)
N3 0.142(7) 0.187(9) 0.132(7) -0.054(6) 0.081(6) 0.027(6)
C12 0.132(7) 0.172(9) 0.087(6) -0.015(6) 0.072(6) 0.050(6)
C28A 0.105(11) 0.121(12) 0.095(11) -0.010(8) 0.052(8) 0.011(9)
C30B 0.088(8) 0.093(9) 0.053(7) 0.001(6) 0.036(6) -0.005(7)
C28B 0.098(9) 0.114(10) 0.069(8) -0.010(7) 0.051(7) 0.013(8)
C13 0.182(9) 0.206(10) 0.130(8) -0.028(7) 0.095(7) 0.052(8)
C29B 0.103(9) 0.108(10) 0.056(7) 0.001(7) 0.047(7) -0.007(8)
O8 0.0157(15) 0.0229(17) 0.0107(14) -0.0005(13) 0.0035(12) -0.0026(13)
C27B 0.086(8) 0.088(9) 0.052(7) -0.005(6) 0.040(7) 0.000(7)
C30A 0.110(10) 0.089(10) 0.062(8) 0.001(7) 0.045(8) -0.013(8)
C27A 0.081(9) 0.100(10) 0.061(8) -0.005(8) 0.037(7) 0.011(8)
C29A 0.110(11) 0.088(10) 0.064(9) 0.000(8) 0.046(8) -0.020(8)

loop_
_atom_type_symbol
_atom_type_description
_atom_type_scat_dispersion_real
_atom_type_scat_dispersion_imag
_atom_type_scat_source
C C 0.0033 0.0016 'International Tables Vol C Tables 4.2.6.8 and 6.1.1.4'
H H 0.0000 0.0000 'International Tables Vol C Tables 4.2.6.8 and 6.1.1.4'
Gd Gd -0.1653 3.9035 'International Tables Vol C Tables 4.2.6.8 and 6.1.1.4'
N N 0.0061 0.0033 'International Tables Vol C Tables 4.2.6.8 and 6.1.1.4'
O O 0.0106 0.0060 'International Tables Vol C Tables 4.2.6.8 and 6.1.1.4'

loop_
_geom_angle_atom_site_label_1
_geom_angle_atom_site_label_2
_geom_angle_atom_site_label_3
_geom_angle
_geom_angle_site_symmetry_1
_geom_angle_site_symmetry_3
O4 Gd1 O8 133.42(11) . .
O4 Gd1 O5 74.06(11) . .
O8 Gd1 O5 81.26(11) . .
O4 Gd1 O3 139.61(11) . .
O8 Gd1 O3 70.39(10) . .
O5 Gd1 O3 80.32(11) . .
O4 Gd1 O1 142.28(11) . .
O8 Gd1 O1 71.85(10) . .
O5 Gd1 O1 143.62(11) . .
O3 Gd1 O1 67.97(11) . .
O4 Gd1 O2 85.92(11) . 3_766
O8 Gd1 O2 69.61(10) . 3_766
O5 Gd1 O2 115.07(11) . 3_766
O3 Gd1 O2 133.73(10) . 3_766
O1 Gd1 O2 78.23(11) . 3_766
O4 Gd1 N1 78.72(12) . .
O8 Gd1 N1 132.99(11) . .
O5 Gd1 N1 145.75(12) . .
O3 Gd1 N1 109.08(12) . .
O1 Gd1 N1 65.57(11) . .
O2 Gd1 N1 82.82(12) 3_766 .
O4 Gd1 N7 78.03(12) . .
O8 Gd1 N7 132.00(11) . .
O5 Gd1 N7 74.45(12) . .
O3 Gd1 N7 65.18(11) . .
O1 Gd1 N7 105.97(12) . .
O2 Gd1 N7 158.39(11) 3_766 .
N1 Gd1 N7 79.94(12) . .
O4 Gd1 Gd2 175.05(8) . .
O8 Gd1 Gd2 41.82(8) . .
O5 Gd1 Gd2 102.43(8) . .
O3 Gd1 Gd2 41.33(7) . .
O1 Gd1 Gd2 41.46(7) . .
O2 Gd1 Gd2 92.56(7) 3_766 .
N1 Gd1 Gd2 105.78(9) . .
N7 Gd1 Gd2 104.58(9) . .
O4 Gd1 Gd2 115.17(8) . 3_766
O8 Gd1 Gd2 34.11(7) . 3_766
O5 Gd1 Gd2 102.19(8) . 3_766
O3 Gd1 Gd2 100.28(7) . 3_766
O1 Gd1 Gd2 68.00(7) . 3_766
O2 Gd1 Gd2 35.83(7) 3_766 3_766
N1 Gd1 Gd2 108.04(9) . 3_766
N7 Gd1 Gd2 165.34(9) . 3_766
Gd2 Gd1 Gd2 61.767(7) . 3_766
O7 Gd2 O6 72.62(13) . .
O7 Gd2 O8 142.92(11) . 3_766
O6 Gd2 O8 77.98(11) . 3_766
O7 Gd2 O2 84.03(11) . .
O6 Gd2 O2 81.79(11) . .
O8 Gd2 O2 69.67(10) 3_766 .
O7 Gd2 O3 83.02(11) . .
O6 Gd2 O3 124.45(11) . .
O8 Gd2 O3 133.12(10) 3_766 .
O2 Gd2 O3 144.90(11) . .
O7 Gd2 O1 122.57(11) . .
O6 Gd2 O1 85.09(11) . .
O8 Gd2 O1 75.81(10) 3_766 .
O2 Gd2 O1 144.89(10) . .
O3 Gd2 O1 67.26(10) . .
O7 Gd2 O8 141.48(11) . .
O6 Gd2 O8 145.10(11) . .
O8 Gd2 O8 72.65(11) 3_766 .
O2 Gd2 O8 104.66(10) . .
O3 Gd2 O8 68.28(10) . .
O1 Gd2 O8 69.90(10) . .
O7 Gd2 N4 76.16(13) . .
O6 Gd2 N4 136.43(12) . .
O8 Gd2 N4 113.09(11) 3_766 .
O2 Gd2 N4 65.28(11) . .
O3 Gd2 N4 79.96(11) . .
O1 Gd2 N4 137.98(12) . .
O8 Gd2 N4 74.03(11) . .
O7 Gd2 Gd1 123.06(8) . .
O6 Gd2 Gd1 125.56(8) . .
O8 Gd2 Gd1 92.39(7) 3_766 .
O2 Gd2 Gd1 144.43(8) . .
O3 Gd2 Gd1 40.74(8) . .
O1 Gd2 Gd1 41.12(7) . .
O8 Gd2 Gd1 39.78(7) . .
N4 Gd2 Gd1 96.87(9) . .
O7 Gd2 Gd2 168.64(9) . 3_766
O6 Gd2 Gd2 113.01(9) . 3_766
O8 Gd2 Gd2 37.06(8) 3_766 3_766
O2 Gd2 Gd2 87.01(7) . 3_766
O3 Gd2 Gd2 100.56(8) . 3_766
O1 Gd2 Gd2 68.51(7) . 3_766
O8 Gd2 Gd2 35.59(7) . 3_766
N4 Gd2 Gd2 93.75(9) . 3_766
Gd1 Gd2 Gd2 62.628(7) . 3_766
O7 Gd2 Gd1 117.76(8) . 3_766
O6 Gd2 Gd1 81.22(8) . 3_766
O8 Gd2 Gd1 33.85(7) 3_766 3_766
O2 Gd2 Gd1 36.15(7) . 3_766
O3 Gd2 Gd1 152.36(8) . 3_766
O1 Gd2 Gd1 109.66(7) . 3_766
O8 Gd2 Gd1 84.69(7) . 3_766
N4 Gd2 Gd1 87.35(8) . 3_766
Gd1 Gd2 Gd1 118.232(7) . 3_766
Gd2 Gd2 Gd1 55.604(6) 3_766 3_766
C52 O5 Gd1 131.9(3) . .
C61 O6 Gd2 132.5(4) . .
C36 O3 Gd1 121.2(3) . .
C36 O3 Gd2 140.9(3) . .
Gd1 O3 Gd2 97.93(11) . .
C63 O7 Gd2 134.6(3) . .
C6 O1 Gd1 120.8(3) . .
C6 O1 Gd2 141.8(3) . .
Gd1 O1 Gd2 97.42(11) . .
C50 O4 Gd1 133.9(3) . .
C18 N4 C19 117.9(4) . .
C18 N4 Gd2 126.8(3) . .
C19 N4 Gd2 114.3(3) . .
N1 C5 C4 122.4(4) . .
N1 C5 C6 116.8(4) . .
C4 C5 C6 120.8(4) . .
C24 C23 C22 120.7(5) . .
C1 N1 C5 117.6(4) . .
C1 N1 Gd1 126.6(3) . .
C5 N1 Gd1 115.4(3) . .
C10 N2 C9 120.6(6) . .
C31 N7 C35 117.1(4) . .
C31 N7 Gd1 128.4(3) . .
C35 N7 Gd1 113.4(3) . .
C40 N8 C39 119.5(5) . .
O1 C6 C7 123.9(4) . .
O1 C6 C5 118.8(4) . .
C7 C6 C5 117.2(4) . .
C16 C17 C18 119.0(5) . .
C25 N5 C21 125.0(7) . .
O2 C24 C23 123.5(5) . .
O2 C24 C19 118.9(4) . .
C23 C24 C19 117.6(5) . .
C2 C3 C4 120.4(5) . .
O3 C36 C37 123.9(4) . .
O3 C36 C35 118.6(4) . .
C37 C36 C35 117.4(4) . .
C3 C4 C9 123.0(5) . .
C3 C4 C5 117.2(5) . .
C9 C4 C5 119.8(4) . .
C39 C38 C37 121.3(5) . .
C3 C2 C1 118.3(5) . .
C33 C34 C35 117.0(5) . .
C33 C34 C39 123.7(5) . .
C35 C34 C39 119.3(4) . .
N7 C35 C34 122.5(4) . .
N7 C35 C36 117.0(4) . .
C34 C35 C36 120.4(4) . .
N8 C40 C41 122.4(6) . .
C32 C33 C34 119.9(5) . .
C33 C32 C31 119.4(5) . .
C36 C37 C38 122.3(5) . .
N4 C19 C24 116.5(4) . .
N4 C19 C20 121.9(5) . .
C24 C19 C20 121.6(5) . .
C38 C39 N8 123.6(5) . .
C38 C39 C34 119.2(5) . .
N8 C39 C34 117.2(5) . .
O5 C52 C51 124.7(5) . .
O5 C52 C53 117.3(5) . .
C51 C52 C53 118.0(5) . .
N4 C18 C17 123.7(5) . .
C66 C64 C67 109.1(6) . .
C66 C64 C63 107.2(5) . .
C67 C64 C63 113.3(6) . .
C66 C64 C65 109.4(6) . .
C67 C64 C65 108.5(6) . .
C63 C64 C65 109.3(5) . .
O6 C61 C62 124.5(5) . .
O6 C61 C60 116.7(5) . .
C62 C61 C60 118.8(5) . .
O4 C50 C51 124.6(5) . .
O4 C50 C49 117.1(5) . .
C51 C50 C49 118.3(5) . .
C48 C49 C46 107.7(6) . .
C48 C49 C47 108.7(6) . .
C46 C49 C47 110.3(7) . .
C48 C49 C50 108.6(5) . .
C46 C49 C50 112.0(5) . .
C47 C49 C50 109.4(5) . .
C50 C51 C52 126.1(5) . .
C6 C7 C8 121.8(5) . .
C16 C20 C19 117.7(5) . .
C16 C20 C21 123.7(5) . .
C19 C20 C21 118.5(5) . .
C8 C9 N2 125.3(5) . .
C8 C9 C4 118.5(5) . .
N2 C9 C4 116.2(5) . .
N7 C31 C32 124.0(5) . .
O7 C63 C62 123.9(5) . .
O7 C63 C64 115.6(5) . .
C62 C63 C64 120.5(5) . .
C42 C41 C45 117.3(7) . .
C42 C41 C40 120.7(6) . .
C45 C41 C40 121.9(7) . .
C17 C16 C20 119.8(5) . .
C59 C60 C58 110.2(7) . .
C59 C60 C57 109.5(8) . .
C58 C60 C57 105.1(7) . .
C59 C60 C61 112.3(6) . .
C58 C60 C61 108.2(6) . .
C57 C60 C61 111.2(5) . .
C24 O2 Gd2 118.2(3) . .
C24 O2 Gd1 123.2(3) . 3_766
Gd2 O2 Gd1 108.03(11) . 3_766
C9 C8 C7 121.8(5) . .
C22 C21 N5 126.0(5) . .
C22 C21 C20 118.4(5) . .
N5 C21 C20 115.6(5) . .
C63 C62 C61 125.1(5) . .
C21 C22 C23 122.7(5) . .
N1 C1 C2 124.1(5) . .
N2 C10 C11 119.6(7) . .
C56 C53 C54 116.8(8) . .
C56 C53 C52 112.8(5) . .
C54 C53 C52 112.1(6) . .
C56 C53 C55 105.4(8) . .
C54 C53 C55 102.5(7) . .
C52 C53 C55 105.8(6) . .
C12 C11 C15 116.7(8) . .
C12 C11 C10 122.2(8) . .
C15 C11 C10 121.0(9) . .
C43 C42 C41 118.5(8) . .
C44 N9 C43 115.0(8) . .
C11 C15 C14 119.4(11) . .
C41 C45 C44 119.2(8) . .
C27B C26 C30A 78.6(13) . .
C27B C26 C27A 51.8(11) . .
C30A C26 C27A 113.0(14) . .
C27B C26 C25 124.4(11) . .
C30A C26 C25 127.6(12) . .
C27A C26 C25 117.7(10) . .
C27B C26 C30B 121.3(12) . .
C30A C26 C30B 68.0(10) . .
C27A C26 C30B 99.5(12) . .
C25 C26 C30B 114.2(10) . .
N5 C25 C26 124.6(9) . .
N9 C44 C45 125.0(9) . .
C29A N6 C28B 73.1(16) . .
C29A N6 C28A 119.6(17) . .
C28B N6 C28A 55.9(13) . .
C29A N6 C29B 71.0(16) . .
C28B N6 C29B 113.2(13) . .
C28A N6 C29B 99.8(12) . .
N3 C14 C15 121.8(12) . .
N9 C43 C42 124.7(10) . .
C14 N3 C13 120.2(12) . .
C11 C12 C13 120.7(12) . .
C27A C28A N6 113(2) . .
C29B C30B C26 113.5(15) . .
N6 C28B C27B 130.2(18) . .
N3 C13 C12 121.2(15) . .
C30B C29B N6 120.9(15) . .
Gd1 O8 Gd2 112.04(12) . 3_766
Gd1 O8 Gd2 98.40(11) . .
Gd2 O8 Gd2 107.35(11) 3_766 .
C26 C27B C28B 120.3(16) . .
C26 C30A C29A 120.9(19) . .
C28A C27A C26 121.9(18) . .
N6 C29A C30A 125(2) . .

loop_
_geom_bond_atom_site_label_1
_geom_bond_atom_site_label_2
_geom_bond_distance
_geom_bond_site_symmetry_2
Gd1 O4 2.332(3) .
Gd1 O8 2.351(3) .
Gd1 O5 2.356(3) .
Gd1 O3 2.396(3) .
Gd1 O1 2.412(3) .
Gd1 O2 2.427(3) 3_766
Gd1 N1 2.553(4) .
Gd1 N7 2.608(4) .
Gd1 Gd2 3.6359(3) .
Gd1 Gd2 3.9130(3) 3_766
Gd2 O7 2.317(3) .
Gd2 O6 2.361(3) .
Gd2 O8 2.367(3) 3_766
Gd2 O2 2.409(3) .
Gd2 O3 2.424(3) .
Gd2 O1 2.428(3) .
Gd2 O8 2.451(3) .
Gd2 N4 2.557(4) .
Gd2 Gd2 3.8821(5) 3_766
Gd2 Gd1 3.9130(3) 3_766
O5 C52 1.267(6) .
O6 C61 1.271(6) .
O3 C36 1.322(5) .
O7 C63 1.268(6) .
O1 C6 1.320(5) .
O4 C50 1.270(6) .
N4 C18 1.323(6) .
N4 C19 1.369(6) .
C5 N1 1.371(6) .
C5 C4 1.415(7) .
C5 C6 1.434(6) .
C23 C24 1.382(7) .
C23 C22 1.408(8) .
N1 C1 1.324(6) .
N2 C10 1.264(8) .
N2 C9 1.414(6) .
N7 C31 1.325(6) .
N7 C35 1.368(6) .
N8 C40 1.250(7) .
N8 C39 1.416(6) .
C6 C7 1.385(7) .
C17 C16 1.361(8) .
C17 C18 1.406(7) .
N5 C25 1.185(9) .
N5 C21 1.412(7) .
C65 C64 1.541(10) .
C24 O2 1.332(6) .
C24 C19 1.421(7) .
C3 C2 1.362(8) .
C3 C4 1.410(7) .
C36 C37 1.374(7) .
C36 C35 1.444(6) .
C4 C9 1.415(7) .
C38 C39 1.375(7) .
C38 C37 1.396(7) .
C2 C1 1.405(7) .
C34 C33 1.407(7) .
C34 C35 1.415(7) .
C34 C39 1.423(7) .
C40 C41 1.475(8) .
C33 C32 1.352(8) .
C48 C49 1.502(8) .
C32 C31 1.383(7) .
C19 C20 1.423(7) .
C52 C51 1.395(8) .
C52 C53 1.545(8) .
C64 C66 1.530(8) .
C64 C67 1.530(9) .
C64 C63 1.539(8) .
C61 C62 1.404(9) .
C61 C60 1.547(8) .
C50 C51 1.384(8) .
C50 C49 1.545(7) .
C49 C46 1.505(10) .
C49 C47 1.525(10) .
C7 C8 1.394(7) .
C20 C16 1.405(8) .
C20 C21 1.431(8) .
C9 C8 1.382(7) .
C63 C62 1.379(8) .
C41 C42 1.373(10) .
C41 C45 1.374(10) .
C60 C59 1.486(10) .
C60 C58 1.514(10) .
C60 C57 1.535(11) .
O2 Gd1 2.427(3) 3_766
C21 C22 1.368(9) .
C10 C11 1.477(9) .
C53 C56 1.408(10) .
C53 C54 1.484(10) .
C53 C55 1.593(12) .
C11 C12 1.357(14) .
C11 C15 1.371(12) .
C42 C43 1.368(11) .
N9 C44 1.284(12) .
N9 C43 1.358(12) .
C15 C14 1.419(13) .
C45 C44 1.388(11) .
C26 C27B 1.195(18) .
C26 C30A 1.372(19) .
C26 C27A 1.45(2) .
C26 C25 1.479(11) .
C26 C30B 1.561(18) .
N6 C29A 1.14(2) .
N6 C28B 1.21(2) .
N6 C28A 1.52(3) .
N6 C29B 1.53(2) .
C14 N3 1.283(16) .
N3 C13 1.305(17) .
C12 C13 1.401(14) .
C28A C27A 1.44(3) .
C30B C29B 1.39(2) .
C28B C27B 1.42(2) .
O8 Gd2 2.367(3) 3_766
C30A C29A 1.44(3) .

loop_
_geom_torsion_atom_site_label_1
_geom_torsion_atom_site_label_2
_geom_torsion_atom_site_label_3
_geom_torsion_atom_site_label_4
_geom_torsion
_geom_torsion_site_symmetry_1
_geom_torsion_site_symmetry_4
O4 Gd1 Gd2 O7 115.7(10) . .
O8 Gd1 Gd2 O7 132.63(15) . .
O5 Gd1 Gd2 O7 71.30(14) . .
O3 Gd1 Gd2 O7 12.06(16) . .
O1 Gd1 Gd2 O7 -103.37(16) . .
O2 Gd1 Gd2 O7 -172.33(13) 3_766 .
N1 Gd1 Gd2 O7 -89.07(14) . .
N7 Gd1 Gd2 O7 -5.62(14) . .
Gd2 Gd1 Gd2 O7 168.60(11) 3_766 .
O4 Gd1 Gd2 O6 -152.7(10) . .
O8 Gd1 Gd2 O6 -135.82(15) . .
O5 Gd1 Gd2 O6 162.85(14) . .
O3 Gd1 Gd2 O6 103.62(16) . .
O1 Gd1 Gd2 O6 -11.81(15) . .
O2 Gd1 Gd2 O6 -80.77(13) 3_766 .
N1 Gd1 Gd2 O6 2.49(14) . .
N7 Gd1 Gd2 O6 85.94(14) . .
Gd2 Gd1 Gd2 O6 -99.84(11) 3_766 .
O4 Gd1 Gd2 O8 -75.8(10) . 3_766
O8 Gd1 Gd2 O8 -58.90(16) . 3_766
O5 Gd1 Gd2 O8 -120.23(11) . 3_766
O3 Gd1 Gd2 O8 -179.47(14) . 3_766
O1 Gd1 Gd2 O8 65.11(13) . 3_766
O2 Gd1 Gd2 O8 -3.86(10) 3_766 3_766
N1 Gd1 Gd2 O8 79.41(12) . 3_766
N7 Gd1 Gd2 O8 162.86(12) . 3_766
Gd2 Gd1 Gd2 O8 -22.92(7) 3_766 3_766
O4 Gd1 Gd2 O2 -18.4(10) . .
O8 Gd1 Gd2 O2 -1.55(16) . .
O5 Gd1 Gd2 O2 -62.88(15) . .
O3 Gd1 Gd2 O2 -122.12(17) . .
O1 Gd1 Gd2 O2 122.45(17) . .
O2 Gd1 Gd2 O2 53.49(18) 3_766 .
N1 Gd1 Gd2 O2 136.75(16) . .
N7 Gd1 Gd2 O2 -139.80(16) . .
Gd2 Gd1 Gd2 O2 34.42(13) 3_766 .
O4 Gd1 Gd2 O3 103.7(10) . .
O8 Gd1 Gd2 O3 120.57(16) . .
O5 Gd1 Gd2 O3 59.24(15) . .
O1 Gd1 Gd2 O3 -115.43(16) . .
O2 Gd1 Gd2 O3 175.61(14) 3_766 .
N1 Gd1 Gd2 O3 -101.13(15) . .
N7 Gd1 Gd2 O3 -17.68(15) . .
Gd2 Gd1 Gd2 O3 156.54(12) 3_766 .
O4 Gd1 Gd2 O1 -140.9(10) . .
O8 Gd1 Gd2 O1 -124.00(16) . .
O5 Gd1 Gd2 O1 174.67(14) . .
O3 Gd1 Gd2 O1 115.43(16) . .
O2 Gd1 Gd2 O1 -68.96(14) 3_766 .
N1 Gd1 Gd2 O1 14.30(15) . .
N7 Gd1 Gd2 O1 97.75(14) . .
Gd2 Gd1 Gd2 O1 -88.03(11) 3_766 .
O4 Gd1 Gd2 O8 -16.9(10) . .
O5 Gd1 Gd2 O8 -61.33(14) . .
O3 Gd1 Gd2 O8 -120.57(16) . .
O1 Gd1 Gd2 O8 124.00(16) . .
O2 Gd1 Gd2 O8 55.04(13) 3_766 .
N1 Gd1 Gd2 O8 138.30(14) . .
N7 Gd1 Gd2 O8 -138.25(14) . .
Gd2 Gd1 Gd2 O8 35.97(11) 3_766 .
O4 Gd1 Gd2 N4 37.8(10) . .
O8 Gd1 Gd2 N4 54.70(14) . .
O5 Gd1 Gd2 N4 -6.63(12) . .
O3 Gd1 Gd2 N4 -65.87(15) . .
O1 Gd1 Gd2 N4 178.71(14) . .
O2 Gd1 Gd2 N4 109.74(11) 3_766 .
N1 Gd1 Gd2 N4 -167.00(13) . .
N7 Gd1 Gd2 N4 -83.54(13) . .
Gd2 Gd1 Gd2 N4 90.68(9) 3_766 .
O4 Gd1 Gd2 Gd2 -52.9(10) . 3_766
O8 Gd1 Gd2 Gd2 -35.97(11) . 3_766
O5 Gd1 Gd2 Gd2 -97.30(9) . 3_766
O3 Gd1 Gd2 Gd2 -156.54(12) . 3_766
O1 Gd1 Gd2 Gd2 88.03(11) . 3_766
O2 Gd1 Gd2 Gd2 19.07(7) 3_766 3_766
N1 Gd1 Gd2 Gd2 102.33(9) . 3_766
N7 Gd1 Gd2 Gd2 -174.22(9) . 3_766
O4 Gd1 Gd2 Gd1 -52.9(10) . 3_766
O8 Gd1 Gd2 Gd1 -35.98(11) . 3_766
O5 Gd1 Gd2 Gd1 -97.31(9) . 3_766
O3 Gd1 Gd2 Gd1 -156.55(12) . 3_766
O1 Gd1 Gd2 Gd1 88.03(11) . 3_766
O2 Gd1 Gd2 Gd1 19.06(7) 3_766 3_766
N1 Gd1 Gd2 Gd1 102.33(9) . 3_766
N7 Gd1 Gd2 Gd1 -174.22(9) . 3_766
Gd2 Gd1 Gd2 Gd1 0.0 3_766 3_766
O4 Gd1 O5 C52 23.4(4) . .
O8 Gd1 O5 C52 163.5(5) . .
O3 Gd1 O5 C52 -125.1(4) . .
O1 Gd1 O5 C52 -154.3(4) . .
O2 Gd1 O5 C52 100.9(4) 3_766 .
N1 Gd1 O5 C52 -15.3(5) . .
N7 Gd1 O5 C52 -58.3(4) . .
Gd2 Gd1 O5 C52 -160.3(4) . .
Gd2 Gd1 O5 C52 136.4(4) 3_766 .
O7 Gd2 O6 C61 -24.4(4) . .
O8 Gd2 O6 C61 132.7(4) 3_766 .
O2 Gd2 O6 C61 61.8(4) . .
O3 Gd2 O6 C61 -92.8(4) . .
O1 Gd2 O6 C61 -150.8(4) . .
O8 Gd2 O6 C61 165.7(4) . .
N4 Gd2 O6 C61 21.7(5) . .
Gd1 Gd2 O6 C61 -143.1(4) . .
Gd2 Gd2 O6 C61 145.0(4) 3_766 .
Gd1 Gd2 O6 C61 98.4(4) 3_766 .
O4 Gd1 O3 C36 7.6(4) . .
O8 Gd1 O3 C36 142.7(3) . .
O5 Gd1 O3 C36 58.6(3) . .
O1 Gd1 O3 C36 -139.6(4) . .
O2 Gd1 O3 C36 174.1(3) 3_766 .
N1 Gd1 O3 C36 -87.4(3) . .
N7 Gd1 O3 C36 -18.7(3) . .
Gd2 Gd1 O3 C36 -179.8(4) . .
Gd2 Gd1 O3 C36 159.3(3) 3_766 .
O4 Gd1 O3 Gd2 -172.56(13) . .
O8 Gd1 O3 Gd2 -37.56(10) . .
O5 Gd1 O3 Gd2 -121.65(13) . .
O1 Gd1 O3 Gd2 40.17(10) . .
O2 Gd1 O3 Gd2 -6.08(19) 3_766 .
N1 Gd1 O3 Gd2 92.44(13) . .
N7 Gd1 O3 Gd2 161.11(16) . .
Gd2 Gd1 O3 Gd2 -20.88(10) 3_766 .
O7 Gd2 O3 C36 9.9(5) . .
O6 Gd2 O3 C36 73.2(5) . .
O8 Gd2 O3 C36 -179.5(4) 3_766 .
O2 Gd2 O3 C36 -59.2(5) . .
O1 Gd2 O3 C36 139.6(5) . .
O8 Gd2 O3 C36 -143.9(5) . .
N4 Gd2 O3 C36 -67.2(5) . .
Gd1 Gd2 O3 C36 179.7(5) . .
Gd2 Gd2 O3 C36 -159.2(5) 3_766 .
Gd1 Gd2 O3 C36 -131.2(4) 3_766 .
O7 Gd2 O3 Gd1 -169.84(13) . .
O6 Gd2 O3 Gd1 -106.51(14) . .
O8 Gd2 O3 Gd1 0.73(19) 3_766 .
O2 Gd2 O3 Gd1 121.04(16) . .
O1 Gd2 O3 Gd1 -40.09(10) . .
O8 Gd2 O3 Gd1 36.37(10) . .
N4 Gd2 O3 Gd1 113.06(13) . .
Gd2 Gd2 O3 Gd1 21.08(10) 3_766 .
Gd1 Gd2 O3 Gd1 49.1(2) 3_766 .
O6 Gd2 O7 C63 26.8(5) . .
O8 Gd2 O7 C63 -12.4(6) 3_766 .
O2 Gd2 O7 C63 -56.5(5) . .
O3 Gd2 O7 C63 156.2(5) . .
O1 Gd2 O7 C63 98.9(5) . .
O8 Gd2 O7 C63 -162.6(4) . .
N4 Gd2 O7 C63 -122.5(5) . .
Gd1 Gd2 O7 C63 148.3(4) . .
Gd2 Gd2 O7 C63 -94.7(7) 3_766 .
Gd1 Gd2 O7 C63 -43.0(5) 3_766 .
O4 Gd1 O1 C6 -5.7(4) . .
O8 Gd1 O1 C6 -145.0(3) . .
O5 Gd1 O1 C6 170.6(3) . .
O3 Gd1 O1 C6 139.4(3) . .
O2 Gd1 O1 C6 -72.8(3) 3_766 .
N1 Gd1 O1 C6 14.6(3) . .
N7 Gd1 O1 C6 85.3(3) . .
Gd2 Gd1 O1 C6 179.5(4) . .
Gd2 Gd1 O1 C6 -108.8(3) 3_766 .
O4 Gd1 O1 Gd2 174.89(14) . .
O8 Gd1 O1 Gd2 35.58(10) . .
O5 Gd1 O1 Gd2 -8.8(2) . .
O3 Gd1 O1 Gd2 -40.04(10) . .
O2 Gd1 O1 Gd2 107.74(11) 3_766 .
N1 Gd1 O1 Gd2 -164.87(15) . .
N7 Gd1 O1 Gd2 -94.11(12) . .
Gd2 Gd1 O1 Gd2 71.74(8) 3_766 .
O7 Gd2 O1 C6 -74.6(5) . .
O6 Gd2 O1 C6 -8.9(5) . .
O8 Gd2 O1 C6 70.0(5) 3_766 .
O2 Gd2 O1 C6 59.3(5) . .
O3 Gd2 O1 C6 -139.5(5) . .
O8 Gd2 O1 C6 146.4(5) . .
N4 Gd2 O1 C6 178.8(4) . .
Gd1 Gd2 O1 C6 -179.2(5) . .
Gd2 Gd2 O1 C6 108.2(5) 3_766 .
Gd1 Gd2 O1 C6 70.0(5) 3_766 .
O7 Gd2 O1 Gd1 104.63(13) . .
O6 Gd2 O1 Gd1 170.38(12) . .
O8 Gd2 O1 Gd1 -110.80(12) 3_766 .
O2 Gd2 O1 Gd1 -121.42(16) . .
O3 Gd2 O1 Gd1 39.72(11) . .
O8 Gd2 O1 Gd1 -34.39(10) . .
N4 Gd2 O1 Gd1 -1.9(2) . .
Gd2 Gd2 O1 Gd1 -72.53(8) 3_766 .
Gd1 Gd2 O1 Gd1 -110.77(8) 3_766 .
O8 Gd1 O4 C50 -78.4(5) . .
O5 Gd1 O4 C50 -17.6(4) . .
O3 Gd1 O4 C50 35.2(5) . .
O1 Gd1 O4 C50 160.2(4) . .
O2 Gd1 O4 C50 -135.1(4) 3_766 .
N1 Gd1 O4 C50 141.4(4) . .
N7 Gd1 O4 C50 59.5(4) . .
Gd2 Gd1 O4 C50 -62.9(12) . .
Gd2 Gd1 O4 C50 -113.8(4) 3_766 .
O7 Gd2 N4 C18 -97.0(4) . .
O6 Gd2 N4 C18 -142.1(4) . .
O8 Gd2 N4 C18 121.0(4) 3_766 .
O2 Gd2 N4 C18 173.3(4) . .
O3 Gd2 N4 C18 -11.8(4) . .
O1 Gd2 N4 C18 26.7(5) . .
O8 Gd2 N4 C18 58.4(4) . .
Gd1 Gd2 N4 C18 25.5(4) . .
Gd2 Gd2 N4 C18 88.3(4) 3_766 .
Gd1 Gd2 N4 C18 143.6(4) 3_766 .
O7 Gd2 N4 C19 71.7(3) . .
O6 Gd2 N4 C19 26.6(4) . .
O8 Gd2 N4 C19 -70.3(3) 3_766 .
O2 Gd2 N4 C19 -18.0(3) . .
O3 Gd2 N4 C19 157.0(3) . .
O1 Gd2 N4 C19 -164.6(3) . .
O8 Gd2 N4 C19 -132.9(3) . .
Gd1 Gd2 N4 C19 -165.8(3) . .
Gd2 Gd2 N4 C19 -103.0(3) 3_766 .
Gd1 Gd2 N4 C19 -47.7(3) 3_766 .
C4 C5 N1 C1 1.4(7) . .
C6 C5 N1 C1 -178.1(4) . .
C4 C5 N1 Gd1 -171.2(4) . .
C6 C5 N1 Gd1 9.3(5) . .
O4 Gd1 N1 C1 -16.2(4) . .
O8 Gd1 N1 C1 -156.8(4) . .
O5 Gd1 N1 C1 21.6(5) . .
O3 Gd1 N1 C1 122.6(4) . .
O1 Gd1 N1 C1 176.3(5) . .
O2 Gd1 N1 C1 -103.5(4) 3_766 .
N7 Gd1 N1 C1 63.5(4) . .
Gd2 Gd1 N1 C1 165.9(4) . .
Gd2 Gd1 N1 C1 -129.2(4) 3_766 .
O4 Gd1 N1 C5 155.6(3) . .
O8 Gd1 N1 C5 15.1(4) . .
O5 Gd1 N1 C5 -166.6(3) . .
O3 Gd1 N1 C5 -65.5(3) . .
O1 Gd1 N1 C5 -11.9(3) . .
O2 Gd1 N1 C5 68.4(3) 3_766 .
N7 Gd1 N1 C5 -124.7(3) . .
Gd2 Gd1 N1 C5 -22.3(3) . .
Gd2 Gd1 N1 C5 42.6(3) 3_766 .
O4 Gd1 N7 C31 20.7(4) . .
O8 Gd1 N7 C31 159.7(4) . .
O5 Gd1 N7 C31 97.2(4) . .
O3 Gd1 N7 C31 -176.4(5) . .
O1 Gd1 N7 C31 -120.6(4) . .
O2 Gd1 N7 C31 -22.2(6) 3_766 .
N1 Gd1 N7 C31 -59.8(4) . .
Gd2 Gd1 N7 C31 -163.6(4) . .
Gd2 Gd1 N7 C31 175.8(3) 3_766 .
O4 Gd1 N7 C35 -146.8(3) . .
O8 Gd1 N7 C35 -7.8(4) . .
O5 Gd1 N7 C35 -70.2(3) . .
O3 Gd1 N7 C35 16.1(3) . .
O1 Gd1 N7 C35 71.9(3) . .
O2 Gd1 N7 C35 170.3(3) 3_766 .
N1 Gd1 N7 C35 132.8(3) . .
Gd2 Gd1 N7 C35 28.9(3) . .
Gd2 Gd1 N7 C35 8.4(6) 3_766 .
Gd1 O1 C6 C7 164.7(4) . .
Gd2 O1 C6 C7 -16.2(8) . .
Gd1 O1 C6 C5 -16.0(5) . .
Gd2 O1 C6 C5 163.1(3) . .
N1 C5 C6 O1 3.5(6) . .
C4 C5 C6 O1 -175.9(4) . .
N1 C5 C6 C7 -177.1(4) . .
C4 C5 C6 C7 3.4(7) . .
C22 C23 C24 O2 171.4(5) . .
C22 C23 C24 C19 -6.4(8) . .
Gd1 O3 C36 C37 -160.5(4) . .
Gd2 O3 C36 C37 19.8(8) . .
Gd1 O3 C36 C35 19.5(6) . .
Gd2 O3 C36 C35 -160.2(3) . .
C2 C3 C4 C9 -180.0(6) . .
C2 C3 C4 C5 1.0(8) . .
N1 C5 C4 C3 -2.4(8) . .
C6 C5 C4 C3 177.1(5) . .
N1 C5 C4 C9 178.6(5) . .
C6 C5 C4 C9 -2.0(8) . .
C4 C3 C2 C1 1.2(9) . .
C31 N7 C35 C34 -2.5(7) . .
Gd1 N7 C35 C34 166.4(4) . .
C31 N7 C35 C36 177.3(5) . .
Gd1 N7 C35 C36 -13.7(5) . .
C33 C34 C35 N7 2.1(8) . .
C39 C34 C35 N7 -176.5(5) . .
C33 C34 C35 C36 -177.8(5) . .
C39 C34 C35 C36 3.7(8) . .
O3 C36 C35 N7 -2.1(7) . .
C37 C36 C35 N7 177.9(5) . .
O3 C36 C35 C34 177.7(4) . .
C37 C36 C35 C34 -2.2(7) . .
C39 N8 C40 C41 -177.2(6) . .
C35 C34 C33 C32 0.3(8) . .
C39 C34 C33 C32 178.8(6) . .
C34 C33 C32 C31 -2.1(9) . .
O3 C36 C37 C38 -180.0(5) . .
C35 C36 C37 C38 0.0(8) . .
C39 C38 C37 C36 0.8(9) . .
C18 N4 C19 C24 -177.6(4) . .
Gd2 N4 C19 C24 12.7(5) . .
C18 N4 C19 C20 0.7(7) . .
Gd2 N4 C19 C20 -169.1(4) . .
O2 C24 C19 N4 8.0(7) . .
C23 C24 C19 N4 -174.1(4) . .
O2 C24 C19 C20 -170.3(4) . .
C23 C24 C19 C20 7.6(7) . .
C37 C38 C39 N8 178.5(6) . .
C37 C38 C39 C34 0.8(9) . .
C40 N8 C39 C38 29.5(9) . .
C40 N8 C39 C34 -152.7(6) . .
C33 C34 C39 C38 178.6(6) . .
C35 C34 C39 C38 -2.9(8) . .
C33 C34 C39 N8 0.8(8) . .
C35 C34 C39 N8 179.2(5) . .
Gd1 O5 C52 C51 -20.8(8) . .
Gd1 O5 C52 C53 158.1(4) . .
C19 N4 C18 C17 0.3(8) . .
Gd2 N4 C18 C17 168.7(4) . .
C16 C17 C18 N4 -0.4(9) . .
Gd2 O6 C61 C62 17.1(8) . .
Gd2 O6 C61 C60 -161.2(4) . .
Gd1 O4 C50 C51 8.7(8) . .
Gd1 O4 C50 C49 -170.4(3) . .
O4 C50 C49 C48 -117.0(6) . .
C51 C50 C49 C48 63.8(7) . .
O4 C50 C49 C46 1.9(8) . .
C51 C50 C49 C46 -177.3(7) . .
O4 C50 C49 C47 124.4(7) . .
C51 C50 C49 C47 -54.8(8) . .
O4 C50 C51 C52 6.6(9) . .
C49 C50 C51 C52 -174.2(5) . .
O5 C52 C51 C50 -0.2(9) . .
C53 C52 C51 C50 -179.2(6) . .
O1 C6 C7 C8 176.9(5) . .
C5 C6 C7 C8 -2.4(7) . .
N4 C19 C20 C16 -1.6(8) . .
C24 C19 C20 C16 176.6(5) . .
N4 C19 C20 C21 179.4(5) . .
C24 C19 C20 C21 -2.4(8) . .
C10 N2 C9 C8 28.5(9) . .
C10 N2 C9 C4 -151.5(6) . .
C3 C4 C9 C8 -179.5(5) . .
C5 C4 C9 C8 -0.5(8) . .
C3 C4 C9 N2 0.5(8) . .
C5 C4 C9 N2 179.5(5) . .
C35 N7 C31 C32 0.6(8) . .
Gd1 N7 C31 C32 -166.4(4) . .
C33 C32 C31 N7 1.7(9) . .
Gd2 O7 C63 C62 -20.7(8) . .
Gd2 O7 C63 C64 160.7(4) . .
C66 C64 C63 O7 73.6(7) . .
C67 C64 C63 O7 -166.0(6) . .
C65 C64 C63 O7 -44.9(7) . .
C66 C64 C63 C62 -105.0(7) . .
C67 C64 C63 C62 15.3(8) . .
C65 C64 C63 C62 136.5(6) . .
N8 C40 C41 C42 6.0(13) . .
N8 C40 C41 C45 -177.9(9) . .
C18 C17 C16 C20 -0.6(9) . .
C19 C20 C16 C17 1.5(9) . .
C21 C20 C16 C17 -179.6(6) . .
O6 C61 C60 C59 -135.0(8) . .
C62 C61 C60 C59 46.6(9) . .
O6 C61 C60 C58 103.0(7) . .
C62 C61 C60 C58 -75.4(8) . .
O6 C61 C60 C57 -11.9(8) . .
C62 C61 C60 C57 169.7(6) . .
C23 C24 O2 Gd2 155.7(4) . .
C19 C24 O2 Gd2 -26.6(5) . .
C23 C24 O2 Gd1 -63.9(6) . 3_766
C19 C24 O2 Gd1 113.9(4) . 3_766
O7 Gd2 O2 C24 -54.5(3) . .
O6 Gd2 O2 C24 -127.8(3) . .
O8 Gd2 O2 C24 152.1(3) 3_766 .
O3 Gd2 O2 C24 14.3(4) . .
O1 Gd2 O2 C24 163.0(3) . .
O8 Gd2 O2 C24 87.3(3) . .
N4 Gd2 O2 C24 22.9(3) . .
Gd1 Gd2 O2 C24 88.3(3) . .
Gd2 Gd2 O2 C24 118.5(3) 3_766 .
Gd1 Gd2 O2 C24 145.9(4) 3_766 .
O7 Gd2 O2 Gd1 159.57(14) . 3_766
O6 Gd2 O2 Gd1 86.33(14) . 3_766
O8 Gd2 O2 Gd1 6.17(11) 3_766 3_766
O3 Gd2 O2 Gd1 -131.61(16) . 3_766
O1 Gd2 O2 Gd1 17.2(2) . 3_766
O8 Gd2 O2 Gd1 -58.64(14) . 3_766
N4 Gd2 O2 Gd1 -122.95(16) . 3_766
Gd1 Gd2 O2 Gd1 -57.61(18) . 3_766
Gd2 Gd2 O2 Gd1 -27.43(10) 3_766 3_766
N2 C9 C8 C7 -178.4(5) . .
C4 C9 C8 C7 1.6(8) . .
C6 C7 C8 C9 0.0(8) . .
C25 N5 C21 C22 14.1(13) . .
C25 N5 C21 C20 -164.7(9) . .
C16 C20 C21 C22 177.0(6) . .
C19 C20 C21 C22 -4.1(8) . .
C16 C20 C21 N5 -4.1(9) . .
C19 C20 C21 N5 174.8(5) . .
O7 C63 C62 C61 -2.9(9) . .
C64 C63 C62 C61 175.7(5) . .
O6 C61 C62 C63 4.1(9) . .
C60 C61 C62 C63 -177.6(5) . .
N5 C21 C22 C23 -173.3(6) . .
C20 C21 C22 C23 5.4(9) . .
C24 C23 C22 C21 0.0(9) . .
C5 N1 C1 C2 1.1(8) . .
Gd1 N1 C1 C2 172.7(4) . .
C3 C2 C1 N1 -2.3(9) . .
C9 N2 C10 C11 177.9(6) . .
O5 C52 C53 C56 -6.2(10) . .
C51 C52 C53 C56 172.9(8) . .
O5 C52 C53 C54 128.2(7) . .
C51 C52 C53 C54 -52.8(9) . .
O5 C52 C53 C55 -120.8(7) . .
C51 C52 C53 C55 58.2(8) . .
N2 C10 C11 C12 4.3(12) . .
N2 C10 C11 C15 -171.2(7) . .
C45 C41 C42 C43 1.2(16) . .
C40 C41 C42 C43 177.4(10) . .
C12 C11 C15 C14 -0.1(13) . .
C10 C11 C15 C14 175.7(8) . .
C42 C41 C45 C44 -2.7(16) . .
C40 C41 C45 C44 -178.9(10) . .
C21 N5 C25 C26 176.5(8) . .
C27B C26 C25 N5 29(2) . .
C30A C26 C25 N5 131.7(15) . .
C27A C26 C25 N5 -32.0(19) . .
C30B C26 C25 N5 -148.1(12) . .
C43 N9 C44 C45 2(2) . .
C41 C45 C44 N9 1(2) . .
C11 C15 C14 N3 0.5(17) . .
C44 N9 C43 C42 -4(2) . .
C41 C42 C43 N9 2(2) . .
C15 C14 N3 C13 0(2) . .
C15 C11 C12 C13 -1.0(16) . .
C10 C11 C12 C13 -176.7(10) . .
C29A N6 C28A C27A -20(3) . .
C28B N6 C28A C27A -58(2) . .
C29B N6 C28A C27A 53(2) . .
C27B C26 C30B C29B 4(2) . .
C30A C26 C30B C29B -56.1(16) . .
C27A C26 C30B C29B 54.9(17) . .
C25 C26 C30B C29B -178.8(12) . .
C29A N6 C28B C27B -68(3) . .
C28A N6 C28B C27B 78(3) . .
C29B N6 C28B C27B -8(3) . .
C14 N3 C13 C12 -1(2) . .
C11 C12 C13 N3 2(2) . .
C26 C30B C29B N6 -6(2) . .
C29A N6 C29B C30B 69(2) . .
C28B N6 C29B C30B 8(2) . .
C28A N6 C29B C30B -49(2) . .
O4 Gd1 O8 Gd2 -69.34(19) . 3_766
O5 Gd1 O8 Gd2 -127.46(15) . 3_766
O3 Gd1 O8 Gd2 149.77(16) . 3_766
O1 Gd1 O8 Gd2 77.36(13) . 3_766
O2 Gd1 O8 Gd2 -6.49(12) 3_766 3_766
N1 Gd1 O8 Gd2 51.6(2) . 3_766
N7 Gd1 O8 Gd2 172.77(13) . 3_766
Gd2 Gd1 O8 Gd2 112.64(16) . 3_766
O4 Gd1 O8 Gd2 178.02(11) . .
O5 Gd1 O8 Gd2 119.90(12) . .
O3 Gd1 O8 Gd2 37.13(10) . .
O1 Gd1 O8 Gd2 -35.28(10) . .
O2 Gd1 O8 Gd2 -119.13(13) 3_766 .
N1 Gd1 O8 Gd2 -61.05(18) . .
N7 Gd1 O8 Gd2 60.13(18) . .
Gd2 Gd1 O8 Gd2 -112.64(16) 3_766 .
O7 Gd2 O8 Gd1 -81.95(18) . .
O6 Gd2 O8 Gd1 82.34(19) . .
O8 Gd2 O8 Gd1 116.33(15) 3_766 .
O2 Gd2 O8 Gd1 179.07(10) . .
O3 Gd2 O8 Gd1 -37.22(10) . .
O1 Gd2 O8 Gd1 35.49(10) . .
N4 Gd2 O8 Gd1 -122.56(13) . .
Gd2 Gd2 O8 Gd1 116.33(15) 3_766 .
Gd1 Gd2 O8 Gd1 148.68(9) 3_766 .
O7 Gd2 O8 Gd2 161.72(14) . 3_766
O6 Gd2 O8 Gd2 -34.0(2) . 3_766
O8 Gd2 O8 Gd2 0.0 3_766 3_766
O2 Gd2 O8 Gd2 62.73(13) . 3_766
O3 Gd2 O8 Gd2 -153.55(14) . 3_766
O1 Gd2 O8 Gd2 -80.84(12) . 3_766
N4 Gd2 O8 Gd2 121.11(13) . 3_766
Gd1 Gd2 O8 Gd2 -116.33(15) . 3_766
Gd1 Gd2 O8 Gd2 32.35(9) 3_766 3_766
C30A C26 C27B C28B 51.9(19) . .
C27A C26 C27B C28B -80(2) . .
C25 C26 C27B C28B 180.0(14) . .
C30B C26 C27B C28B -3(3) . .
N6 C28B C27B C26 6(3) . .
C27B C26 C30A C29A -53(2) . .
C27A C26 C30A C29A -14(2) . .
C25 C26 C30A C29A -178.1(16) . .
C30B C26 C30A C29A 77.6(19) . .
N6 C28A C27A C26 -4(3) . .
C27B C26 C27A C28A 72(2) . .
C30A C26 C27A C28A 19(3) . .
C25 C26 C27A C28A -174.7(17) . .
C30B C26 C27A C28A -51(2) . .
C28B N6 C29A C30A 61(3) . .
C28A N6 C29A C30A 29(4) . .
C29B N6 C29A C30A -62(2) . .
C26 C30A C29A N6 -11(4) . .

loop_
_platon_squeeze_void_nr
_platon_squeeze_void_average_x
_platon_squeeze_void_average_y
_platon_squeeze_void_average_z
_platon_squeeze_void_volume
_platon_squeeze_void_count_electrons
_platon_squeeze_void_content
1 0.000 0.000 0.000 315 23 ' '
2 0.140 -0.033 0.585 22 2 ' '
3 0.860 0.033 0.415 22 2 ' '
4 0.500 0.500 0.500 315 23 ' '
5 0.360 0.467 0.915 22 2 ' '
6 0.640 0.533 0.085 22 2 ' '
